data_4077905
loop_
_publ_author_name
'Dallanegra, Romaeo'
'Chaplin, Adrian B.'
'Weller, Andrew S.'

_publ_section_title
;
 Rhodium Cyclopentyl Phosphine Complexes of Wide-Bite-Angle Ligands
 DPEphos and Xantphos
;
_journal_issue 7
_journal_name_full Organometallics
_journal_page_first 2720
_journal_paper_doi 10.1021/om201034m
_journal_volume 31
_journal_year 2012
_chemical_formula_moiety 'C51 H55 O P3 Rh, C32 H12 B F24'
_chemical_formula_sum 'C83 H67 B F24 O P3 Rh'
_chemical_formula_weight 1743.00
_chemical_melting_point ?
_space_group_IT_number 14
_symmetry_cell_setting monoclinic
_symmetry_space_group_name_Hall '-P 2ybc'
_symmetry_space_group_name_H-M 'P 1 21/c 1'
_atom_sites_solution_hydrogens geom
_atom_sites_solution_primary direct
_atom_sites_solution_secondary difmap
_audit_creation_method SHELXL-97
_cell_angle_alpha 90.00
_cell_angle_beta 108.1544(4)
_cell_angle_gamma 90.00
_cell_formula_units_Z 4
_cell_length_a 13.99560(10)
_cell_length_b 33.5274(3)
_cell_length_c 17.8616(2)
_cell_measurement_reflns_used 16054
_cell_measurement_temperature 150(2)
_cell_measurement_theta_max 27.485
_cell_measurement_theta_min 5.097
_cell_volume 7964.09(13)
_computing_cell_refinement 'Denzo/Scalepack (Otwinowski & Minor 1997)'
_computing_data_collection 'Collect (Nonius BV, 1997-2000)'
_computing_data_reduction 'Denzo/Scalepack (Otwinowski & Minor 1997)'
_computing_molecular_graphics 'ORTEP3 (Farrugia, 1997)'
_computing_publication_material 'Bruker SHELXTL'
_computing_structure_refinement 'SHELXL-97 (Sheldrick, 2008)'
_computing_structure_solution 'SIR2004 (Burla et al., 2005)'
_diffrn_ambient_temperature 150(2)
_diffrn_detector_area_resol_mean 9
_diffrn_measured_fraction_theta_full 0.988
_diffrn_measured_fraction_theta_max 0.988
_diffrn_measurement_device '95mm CCD camera on \k-goniostat'
_diffrn_measurement_device_type KappaCCD
_diffrn_measurement_method CCD
_diffrn_radiation_monochromator 'horizonally mounted graphite crystal'
_diffrn_radiation_source 'fine-focus sealed tube'
_diffrn_radiation_type MoK\a
_diffrn_radiation_wavelength 0.71073
_diffrn_reflns_av_R_equivalents 0.0419
_diffrn_reflns_av_sigmaI/netI 0.0650
_diffrn_reflns_limit_h_max 16
_diffrn_reflns_limit_h_min -16
_diffrn_reflns_limit_k_max 39
_diffrn_reflns_limit_k_min -39
_diffrn_reflns_limit_l_max 21
_diffrn_reflns_limit_l_min -21
_diffrn_reflns_number 25718
_diffrn_reflns_theta_full 25.03
_diffrn_reflns_theta_max 25.03
_diffrn_reflns_theta_min 5.10
_exptl_absorpt_coefficient_mu 0.376
_exptl_absorpt_correction_T_max 1.0
_exptl_absorpt_correction_T_min 0.843
_exptl_absorpt_correction_type multi-scan
_exptl_absorpt_process_details 'Denzo/Scalepack (Otwinowski & Minor 1997)'
_exptl_crystal_colour orange
_exptl_crystal_density_diffrn 1.454
_exptl_crystal_density_meas ?
_exptl_crystal_density_method 'not measured'
_exptl_crystal_description plate
_exptl_crystal_F_000 3536
_exptl_crystal_size_max 0.20
_exptl_crystal_size_mid 0.08
_exptl_crystal_size_min 0.02
_refine_diff_density_max 0.730
_refine_diff_density_min -0.688
_refine_diff_density_rms 0.075
_refine_ls_extinction_method none
_refine_ls_goodness_of_fit_ref 1.042
_refine_ls_hydrogen_treatment constr
_refine_ls_matrix_type full
_refine_ls_number_parameters 1129
_refine_ls_number_reflns 13918
_refine_ls_number_restraints 1081
_refine_ls_restrained_S_all 1.158
_refine_ls_R_factor_all 0.0907
_refine_ls_R_factor_gt 0.0572
_refine_ls_shift/su_max 0.001
_refine_ls_shift/su_mean 0.000
_refine_ls_structure_factor_coef Fsqd
_refine_ls_weighting_details 'calc w=1/[\s^2^(Fo^2^)+(0.0499P)^2^+16.9687P] where P=(Fo^2^+2Fc^2^)/3'
_refine_ls_weighting_scheme calc
_refine_ls_wR_factor_gt 0.1244
_refine_ls_wR_factor_ref 0.1396
_reflns_number_gt 9979
_reflns_number_total 13918
_reflns_threshold_expression >2sigma(I)
_cod_data_source_file om201034m_si_001.cif
_cod_data_source_block 015tmd08
_cod_depositor_comments
;
The following automatic conversions were performed:

'_chemical_melting_point' value 'not measured' was changed to '?' -
the value is undefined or not given.

'_symmetry_cell_setting' value
'Monoclinic' changed to 'monoclinic' according to
/home/saulius/struct/CIF-dictionaries/cif_core.dic dictionary named
'cif_core.dic' version 2.4.1 from 2010-06-29.

Automatic conversion script
Id: cif_fix_values 1715 2011-07-08 13:25:40Z adriana 

The following automatic conversions were performed:

'_exptl_crystal_density_meas' value 'not measured' was changed to '?'
- the value is perceived as not measured.

Automatic conversion script
Id: cif_fix_values 3008 2015-01-20 13:52:24Z robertas 
;
_cod_original_sg_symbol_H-M P2(1)/c
_cod_database_code 4077905

loop_
_symmetry_equiv_pos_as_xyz
'x, y, z'
'-x, y+1/2, -z+1/2'
'-x, -y, -z'
'x, -y-1/2, z-1/2'

loop_
_atom_site_label
_atom_site_type_symbol
_atom_site_fract_x
_atom_site_fract_y
_atom_site_fract_z
_atom_site_U_iso_or_equiv
_atom_site_adp_type
_atom_site_occupancy
_atom_site_symmetry_multiplicity
_atom_site_calc_flag
_atom_site_refinement_flags
_atom_site_disorder_assembly
_atom_site_disorder_group
Rh1 Rh 0.91179(3) 0.152161(10) 0.69799(2) 0.02649(12) Uani 1 1 d . B .
P1 P 0.76303(9) 0.12101(4) 0.65938(7) 0.0279(3) Uani 1 1 d . B .
P2 P 1.02090(9) 0.10382(4) 0.67874(7) 0.0303(3) Uani 1 1 d D . .
P3 P 0.86615(9) 0.21231(3) 0.73394(7) 0.0269(3) Uani 1 1 d . . .
O1 O 1.0578(2) 0.18220(9) 0.7381(2) 0.0395(8) Uani 1 1 d . . .
C1 C 0.7190(4) 0.10588(15) 0.5552(3) 0.0380(12) Uani 1 1 d . . .
H1 H 0.6511 0.0935 0.5448 0.046 Uiso 1 1 calc R A 1
C2 C 0.7842(4) 0.07638(18) 0.5277(3) 0.0501(13) Uani 0.72(3) 1 d PDU B 1
H2A H 0.7634 0.0486 0.5335 0.060 Uiso 0.72(3) 1 calc PR B 1
H2B H 0.8558 0.0795 0.5592 0.060 Uiso 0.72(3) 1 calc PR B 1
C3 C 0.7690(11) 0.0859(4) 0.4399(4) 0.0569(19) Uani 0.72(3) 1 d PDU B 1
H3A H 0.8330 0.0945 0.4323 0.068 Uiso 0.72(3) 1 calc PR B 1
H3B H 0.7436 0.0622 0.4065 0.068 Uiso 0.72(3) 1 calc PR B 1
C4 C 0.6921(10) 0.1195(4) 0.4197(5) 0.0532(19) Uani 0.72(3) 1 d PDU B 1
H4A H 0.6229 0.1087 0.3991 0.064 Uiso 0.72(3) 1 calc PR B 1
H4B H 0.7043 0.1376 0.3799 0.064 Uiso 0.72(3) 1 calc PR B 1
C5 C 0.7080(4) 0.14103(17) 0.4981(3) 0.0461(12) Uani 0.72(3) 1 d PDU B 1
H5A H 0.6495 0.1579 0.4969 0.055 Uiso 0.72(3) 1 calc PR B 1
H5B H 0.7695 0.1577 0.5122 0.055 Uiso 0.72(3) 1 calc PR B 1
C102 C 0.7842(4) 0.07638(18) 0.5277(3) 0.0501(13) Uani 0.28(3) 1 d PDU B 2
H10A H 0.7769 0.0489 0.5453 0.060 Uiso 0.28(3) 1 calc PR B 2
H10B H 0.8561 0.0841 0.5463 0.060 Uiso 0.28(3) 1 calc PR B 2
C103 C 0.739(3) 0.0806(7) 0.4374(7) 0.0569(19) Uani 0.28(3) 1 d PDU B 2
H10C H 0.7866 0.0704 0.4109 0.068 Uiso 0.28(3) 1 calc PR B 2
H10D H 0.6754 0.0655 0.4180 0.068 Uiso 0.28(3) 1 calc PR B 2
C104 C 0.720(3) 0.1251(7) 0.4214(12) 0.0532(19) Uani 0.28(3) 1 d PDU B 2
H10E H 0.6584 0.1297 0.3766 0.064 Uiso 0.28(3) 1 calc PR B 2
H10F H 0.7776 0.1380 0.4099 0.064 Uiso 0.28(3) 1 calc PR B 2
C105 C 0.7080(4) 0.14103(17) 0.4981(3) 0.0461(12) Uani 0.28(3) 1 d PDU B 2
H10G H 0.6411 0.1536 0.4878 0.055 Uiso 0.28(3) 1 calc PR B 2
H10H H 0.7601 0.1614 0.5213 0.055 Uiso 0.28(3) 1 calc PR B 2
C6 C 0.7727(4) 0.07452(14) 0.7156(3) 0.0346(11) Uani 1 1 d . . .
H6 H 0.8198 0.0572 0.6980 0.042 Uiso 1 1 calc R B .
C7 C 0.8215(4) 0.07922(15) 0.8052(3) 0.0385(12) Uani 1 1 d . B .
H7A H 0.7936 0.1027 0.8249 0.046 Uiso 1 1 calc R . .
H7B H 0.8953 0.0825 0.8186 0.046 Uiso 1 1 calc R . .
C8 C 0.7955(5) 0.04019(17) 0.8410(3) 0.0543(15) Uani 1 1 d . . .
H8A H 0.8570 0.0242 0.8648 0.065 Uiso 1 1 calc R B .
H8B H 0.7640 0.0462 0.8822 0.065 Uiso 1 1 calc R . .
C9 C 0.7224(5) 0.01753(18) 0.7731(4) 0.0602(17) Uani 1 1 d . B .
H9A H 0.6678 0.0055 0.7900 0.072 Uiso 1 1 calc R . .
H9B H 0.7576 -0.0040 0.7542 0.072 Uiso 1 1 calc R . .
C10 C 0.6797(4) 0.04855(16) 0.7078(4) 0.0480(14) Uani 1 1 d . B .
H10I H 0.6549 0.0359 0.6553 0.058 Uiso 1 1 calc R . .
H10J H 0.6247 0.0642 0.7175 0.058 Uiso 1 1 calc R . .
C11 C 0.6511(3) 0.14887(14) 0.6636(3) 0.0300(10) Uani 1 1 d . . .
H11 H 0.6563 0.1757 0.6406 0.036 Uiso 1 1 calc R B 1
C12 C 0.5452(4) 0.13265(16) 0.6160(3) 0.0409(12) Uani 0.650(18) 1 d PDU B 1
H12A H 0.5235 0.1439 0.5620 0.049 Uiso 0.650(18) 1 calc PR B 1
H12B H 0.5467 0.1032 0.6121 0.049 Uiso 0.650(18) 1 calc PR B 1
C13 C 0.4727(6) 0.1457(4) 0.6616(6) 0.0454(17) Uani 0.650(18) 1 d PDU B 1
H13A H 0.4130 0.1594 0.6260 0.055 Uiso 0.650(18) 1 calc PR B 1
H13B H 0.4500 0.1224 0.6854 0.055 Uiso 0.650(18) 1 calc PR B 1
C14 C 0.5329(4) 0.17394(17) 0.7248(3) 0.0457(12) Uani 0.650(18) 1 d PDU B 1
H14A H 0.5086 0.1736 0.7712 0.055 Uiso 0.650(18) 1 calc PR B 1
H14B H 0.5298 0.2016 0.7046 0.055 Uiso 0.650(18) 1 calc PR B 1
C112 C 0.5452(4) 0.13265(16) 0.6160(3) 0.0409(12) Uani 0.350(18) 1 d PDU B 2
H11A H 0.5343 0.1339 0.5585 0.049 Uiso 0.350(18) 1 calc PR B 2
H11B H 0.5358 0.1049 0.6310 0.049 Uiso 0.350(18) 1 calc PR B 2
C113 C 0.4753(10) 0.1616(6) 0.6407(8) 0.0454(17) Uani 0.350(18) 1 d PDU B 2
H11C H 0.4599 0.1852 0.6055 0.055 Uiso 0.350(18) 1 calc PR B 2
H11D H 0.4114 0.1483 0.6387 0.055 Uiso 0.350(18) 1 calc PR B 2
C114 C 0.5329(4) 0.17394(17) 0.7248(3) 0.0457(12) Uani 0.350(18) 1 d PDU B 2
H11E H 0.4991 0.1633 0.7617 0.055 Uiso 0.350(18) 1 calc PR B 2
H11F H 0.5353 0.2034 0.7292 0.055 Uiso 0.350(18) 1 calc PR B 2
C15 C 0.6394(4) 0.15715(15) 0.7452(3) 0.0354(11) Uani 1 1 d . B .
H15A H 0.6464 0.1323 0.7765 0.043 Uiso 1 1 calc R C 1
H15B H 0.6898 0.1768 0.7750 0.043 Uiso 1 1 calc R C 1
C16 C 1.1348(3) 0.11925(14) 0.7561(3) 0.0315(11) Uani 1 1 d . D .
C17 C 1.2161(4) 0.09458(15) 0.7934(3) 0.0395(12) Uani 1 1 d . . .
H17 H 1.2141 0.0672 0.7795 0.047 Uiso 1 1 calc R D .
C18 C 1.3001(4) 0.10976(16) 0.8506(3) 0.0483(14) Uani 1 1 d . D .
H18 H 1.3556 0.0928 0.8749 0.058 Uiso 1 1 calc R . .
C19 C 1.3029(4) 0.14946(17) 0.8721(3) 0.0490(14) Uani 1 1 d . . .
H19 H 1.3599 0.1595 0.9120 0.059 Uiso 1 1 calc R D .
C20 C 1.2237(4) 0.17478(16) 0.8364(3) 0.0425(13) Uani 1 1 d . D .
H20 H 1.2250 0.2020 0.8515 0.051 Uiso 1 1 calc R . .
C21 C 1.1428(3) 0.15920(14) 0.7783(3) 0.0331(11) Uani 1 1 d . D .
C22 C 0.9716(3) 0.24292(13) 0.7255(3) 0.0271(10) Uani 1 1 d . D .
C23 C 0.9665(4) 0.28392(14) 0.7141(3) 0.0365(12) Uani 1 1 d . . .
H23 H 0.9058 0.2977 0.7102 0.044 Uiso 1 1 calc R D .
C24 C 1.0498(4) 0.30513(16) 0.7084(3) 0.0447(13) Uani 1 1 d . D .
H24 H 1.0472 0.3333 0.7030 0.054 Uiso 1 1 calc R . .
C25 C 1.1357(4) 0.28454(16) 0.7107(3) 0.0462(14) Uani 1 1 d . . .
H25 H 1.1916 0.2988 0.7050 0.055 Uiso 1 1 calc R D .
C26 C 1.1429(4) 0.24386(15) 0.7211(3) 0.0426(13) Uani 1 1 d . D .
H26 H 1.2024 0.2299 0.7221 0.051 Uiso 1 1 calc R . .
C27 C 1.0603(4) 0.22396(14) 0.7298(3) 0.0329(11) Uani 1 1 d . D .
C28 C 1.0156(17) 0.05005(14) 0.6975(9) 0.0352(16) Uani 0.52(3) 1 d PGDU D 1
C29 C 1.0251(15) 0.0372(3) 0.7735(9) 0.039(2) Uani 0.52(3) 1 d PGU D 1
H29 H 1.0424 0.0557 0.8159 0.047 Uiso 0.52(3) 1 calc PR D 1
C30 C 1.0091(11) -0.0027(3) 0.7873(10) 0.042(3) Uani 0.52(3) 1 d PGU D 1
H30 H 1.0156 -0.0115 0.8392 0.051 Uiso 0.52(3) 1 calc PR D 1
C31 C 0.9837(9) -0.02969(19) 0.7252(12) 0.045(3) Uani 0.52(3) 1 d PGU D 1
H31 H 0.9728 -0.0569 0.7346 0.054 Uiso 0.52(3) 1 calc PR D 1
C32 C 0.9742(11) -0.0168(2) 0.6492(11) 0.050(3) Uani 0.52(3) 1 d PGU D 1
H32 H 0.9568 -0.0353 0.6068 0.060 Uiso 0.52(3) 1 calc PR D 1
C33 C 0.9902(15) 0.0230(3) 0.6354(9) 0.045(2) Uani 0.52(3) 1 d PGU D 1
H33 H 0.9837 0.0318 0.5835 0.054 Uiso 0.52(3) 1 calc PR D 1
C128 C 1.0181(18) 0.04920(13) 0.6855(10) 0.0352(16) Uani 0.48(3) 1 d PGDU D 2
C129 C 1.0214(16) 0.0319(3) 0.7570(9) 0.038(2) Uani 0.48(3) 1 d PGU D 2
H129 H 1.0364 0.0478 0.8033 0.046 Uiso 0.48(3) 1 calc PR D 2
C130 C 1.0027(12) -0.0086(3) 0.7609(11) 0.040(2) Uani 0.48(3) 1 d PGU D 2
H130 H 1.0049 -0.0204 0.8097 0.048 Uiso 0.48(3) 1 calc PR D 2
C131 C 0.9807(10) -0.03189(18) 0.6932(13) 0.047(3) Uani 0.48(3) 1 d PGU D 2
H131 H 0.9679 -0.0596 0.6958 0.057 Uiso 0.48(3) 1 calc PR D 2
C132 C 0.9774(12) -0.0146(3) 0.6217(11) 0.053(3) Uani 0.48(3) 1 d PGU D 2
H132 H 0.9624 -0.0305 0.5755 0.063 Uiso 0.48(3) 1 calc PR D 2
C133 C 0.9961(16) 0.0259(3) 0.6179(9) 0.046(3) Uani 0.48(3) 1 d PGU D 2
H133 H 0.9938 0.0377 0.5690 0.055 Uiso 0.48(3) 1 calc PR D 2
C34 C 1.0614(9) 0.1100(3) 0.5917(5) 0.0364(11) Uani 0.53(4) 1 d PGDU D 1
C35 C 1.0224(13) 0.1416(4) 0.5409(9) 0.041(2) Uani 0.53(4) 1 d PGU D 1
H35 H 0.9714 0.1580 0.5493 0.049 Uiso 0.53(4) 1 calc PR D 1
C36 C 1.0580(15) 0.1492(4) 0.4778(9) 0.054(3) Uani 0.53(4) 1 d PGU D 1
H36 H 1.0314 0.1707 0.4432 0.065 Uiso 0.53(4) 1 calc PR D 1
C37 C 1.1327(10) 0.1251(4) 0.4655(5) 0.0586(14) Uani 0.53(4) 1 d PGU D 1
H37 H 1.1571 0.1303 0.4224 0.070 Uiso 0.53(4) 1 calc PR D 1
C38 C 1.1718(11) 0.0936(5) 0.5163(8) 0.053(3) Uani 0.53(4) 1 d PGU D 1
H38 H 1.2228 0.0772 0.5079 0.064 Uiso 0.53(4) 1 calc PR D 1
C39 C 1.1361(12) 0.0860(5) 0.5793(7) 0.039(2) Uani 0.53(4) 1 d PGU D 1
H39 H 1.1628 0.0644 0.6140 0.047 Uiso 0.53(4) 1 calc PR D 1
C134 C 1.0619(10) 0.1111(4) 0.5918(5) 0.0364(11) Uani 0.47(4) 1 d PGDU D 2
C135 C 1.0025(11) 0.1334(6) 0.5288(8) 0.043(3) Uani 0.47(4) 1 d PGU D 2
H135 H 0.9398 0.1436 0.5301 0.052 Uiso 0.47(4) 1 calc PR D 2
C136 C 1.0350(13) 0.1407(6) 0.4641(8) 0.052(3) Uani 0.47(4) 1 d PGU D 2
H136 H 0.9945 0.1559 0.4211 0.063 Uiso 0.47(4) 1 calc PR D 2
C137 C 1.1269(11) 0.1257(4) 0.4623(6) 0.0586(14) Uani 0.47(4) 1 d PGU D 2
H137 H 1.1491 0.1307 0.4181 0.070 Uiso 0.47(4) 1 calc PR D 2
C138 C 1.1863(10) 0.1034(7) 0.5253(8) 0.053(3) Uani 0.47(4) 1 d PGU D 2
H138 H 1.2490 0.0931 0.5240 0.064 Uiso 0.47(4) 1 calc PR D 2
C139 C 1.1538(12) 0.0961(7) 0.5900(7) 0.045(3) Uani 0.47(4) 1 d PGU D 2
H139 H 1.1943 0.0808 0.6330 0.054 Uiso 0.47(4) 1 calc PR D 2
C40 C 0.8797(3) 0.21956(14) 0.8381(3) 0.0313(11) Uani 1 1 d . D .
C41 C 0.8761(4) 0.25687(15) 0.8704(3) 0.0446(14) Uani 1 1 d . . .
H41 H 0.8595 0.2797 0.8373 0.053 Uiso 1 1 calc R D .
C42 C 0.8966(5) 0.26082(18) 0.9507(4) 0.0611(18) Uani 1 1 d . D .
H42 H 0.8925 0.2864 0.9726 0.073 Uiso 1 1 calc R . .
C43 C 0.9228(5) 0.22827(19) 0.9993(3) 0.0565(16) Uani 1 1 d . . .
H43 H 0.9392 0.2315 1.0547 0.068 Uiso 1 1 calc R D .
C44 C 0.9251(5) 0.19132(18) 0.9679(3) 0.0518(15) Uani 1 1 d . D .
H44 H 0.9413 0.1687 1.0015 0.062 Uiso 1 1 calc R . .
C45 C 0.9040(4) 0.18665(15) 0.8875(3) 0.0392(12) Uani 1 1 d . . .
H45 H 0.9061 0.1609 0.8660 0.047 Uiso 1 1 calc R D .
C46 C 0.7590(3) 0.24082(13) 0.6755(3) 0.0286(10) Uani 1 1 d . D .
C47 C 0.6885(4) 0.25941(14) 0.7031(3) 0.0360(12) Uani 1 1 d . . .
H47 H 0.6959 0.2589 0.7578 0.043 Uiso 1 1 calc R D .
C48 C 0.6070(4) 0.27885(16) 0.6512(4) 0.0459(14) Uani 1 1 d . D .
H48 H 0.5590 0.2916 0.6707 0.055 Uiso 1 1 calc R . .
C49 C 0.5951(4) 0.27978(16) 0.5728(4) 0.0478(14) Uani 1 1 d . . .
H49 H 0.5384 0.2928 0.5378 0.057 Uiso 1 1 calc R D .
C50 C 0.6656(4) 0.26174(15) 0.5440(3) 0.0438(13) Uani 1 1 d . D .
H50 H 0.6583 0.2628 0.4893 0.053 Uiso 1 1 calc R . .
C51 C 0.7459(4) 0.24234(14) 0.5950(3) 0.0363(12) Uani 1 1 d . . .
H51 H 0.7936 0.2297 0.5751 0.044 Uiso 1 1 calc R D .
B200 B 0.4384(4) 0.39542(15) 0.6576(3) 0.0248(11) Uani 1 1 d . . .
C201 C 0.3470(3) 0.41835(13) 0.5921(3) 0.0272(10) Uani 1 1 d . . .
C202 C 0.3631(4) 0.44936(13) 0.5459(3) 0.0304(11) Uani 1 1 d . . .
H202 H 0.4301 0.4554 0.5477 0.037 Uiso 1 1 calc R . .
C203 C 0.2855(4) 0.47173(14) 0.4975(3) 0.0350(11) Uani 1 1 d . . .
C204 C 0.1869(4) 0.46440(14) 0.4932(3) 0.0376(12) Uani 1 1 d . . .
H204 H 0.1335 0.4799 0.4602 0.045 Uiso 1 1 calc R . .
C205 C 0.1683(4) 0.43377(14) 0.5385(3) 0.0336(11) Uani 1 1 d . . .
C206 C 0.2465(4) 0.41114(13) 0.5867(3) 0.0304(11) Uani 1 1 d . . .
H206 H 0.2315 0.3902 0.6170 0.036 Uiso 1 1 calc R . .
C207 C 0.3091(5) 0.50487(17) 0.4491(4) 0.0503(15) Uani 1 1 d . . .
F1 F 0.3865(3) 0.52632(12) 0.4872(3) 0.0897(13) Uani 1 1 d U . .
F2 F 0.3315(5) 0.49177(14) 0.3888(3) 0.137(2) Uani 1 1 d U . .
F3 F 0.2351(3) 0.53002(15) 0.4221(3) 0.124(2) Uani 1 1 d U . .
C208 C 0.0623(4) 0.42470(18) 0.5348(4) 0.0506(15) Uani 1 1 d . . .
F4 F 0.0059(3) 0.45726(12) 0.5296(3) 0.0934(14) Uani 1 1 d U . .
F5 F 0.0143(3) 0.40369(14) 0.4705(3) 0.0955(14) Uani 1 1 d U . .
F6 F 0.0524(3) 0.40393(14) 0.5935(3) 0.0930(14) Uani 1 1 d U . .
C209 C 0.4628(3) 0.42435(13) 0.7355(2) 0.0241(10) Uani 1 1 d . . .
C210 C 0.5273(3) 0.45684(14) 0.7450(3) 0.0304(11) Uani 1 1 d . . .
H210 H 0.5599 0.4613 0.7064 0.036 Uiso 1 1 calc R . .
C211 C 0.5462(3) 0.48296(14) 0.8079(3) 0.0356(12) Uani 1 1 d D E .
C212 C 0.5008(4) 0.47723(15) 0.8661(3) 0.0371(12) Uani 1 1 d . . .
H212 H 0.5154 0.4942 0.9109 0.045 Uiso 1 1 calc R . .
C213 C 0.4339(3) 0.44600(13) 0.8567(3) 0.0333(11) Uani 1 1 d D F .
C214 C 0.4141(3) 0.42059(14) 0.7926(3) 0.0305(11) Uani 1 1 d . . .
H214 H 0.3659 0.4000 0.7872 0.037 Uiso 1 1 calc R . .
C215 C 0.6157(4) 0.51720(17) 0.8133(3) 0.0594(18) Uani 1 1 d D . .
F7 F 0.7041(4) 0.50752(19) 0.8091(5) 0.066(2) Uani 0.684(11) 1 d PDU E 1
F8 F 0.5778(5) 0.54226(16) 0.7478(4) 0.079(2) Uani 0.684(11) 1 d PDU E 1
F9 F 0.6221(6) 0.54246(19) 0.8700(4) 0.076(2) Uani 0.684(11) 1 d PDU E 1
F107 F 0.5767(9) 0.5519(2) 0.7987(12) 0.103(5) Uani 0.316(11) 1 d PDU E 2
F108 F 0.6774(10) 0.5194(5) 0.8923(4) 0.077(4) Uani 0.316(11) 1 d PDU E 2
F109 F 0.6834(8) 0.5118(4) 0.7773(8) 0.054(4) Uani 0.316(11) 1 d PDU E 2
C216 C 0.3797(4) 0.43978(13) 0.9165(3) 0.0514(15) Uani 1 1 d D . .
F10 F 0.3018(6) 0.4610(3) 0.9071(5) 0.099(3) Uani 0.609(8) 1 d PDU F 1
F11 F 0.4424(5) 0.4473(2) 0.9907(3) 0.070(2) Uani 0.609(8) 1 d PDU F 1
F12 F 0.3589(6) 0.40159(15) 0.9245(4) 0.068(2) Uani 0.609(8) 1 d PDU F 1
F110 F 0.4086(9) 0.4110(3) 0.9640(6) 0.091(4) Uani 0.391(8) 1 d PDU F 2
F111 F 0.2797(5) 0.4324(4) 0.8788(4) 0.065(3) Uani 0.391(8) 1 d PDU F 2
F112 F 0.3733(9) 0.4728(3) 0.9553(6) 0.079(3) Uani 0.391(8) 1 d PDU F 2
C217 C 0.5409(3) 0.39021(12) 0.6307(3) 0.0256(10) Uani 1 1 d . . .
C218 C 0.5385(4) 0.38471(13) 0.5528(3) 0.0290(10) Uani 1 1 d . . .
H218 H 0.4755 0.3855 0.5124 0.035 Uiso 1 1 calc R . .
C219 C 0.6253(4) 0.37810(13) 0.5322(3) 0.0304(11) Uani 1 1 d . . .
C220 C 0.7184(4) 0.37692(13) 0.5891(3) 0.0320(11) Uani 1 1 d . . .
H220 H 0.7778 0.3726 0.5753 0.038 Uiso 1 1 calc R . .
C221 C 0.7223(3) 0.38226(13) 0.6665(3) 0.0296(11) Uani 1 1 d . . .
C222 C 0.6358(3) 0.38820(13) 0.6868(3) 0.0280(10) Uani 1 1 d . . .
H222 H 0.6412 0.3910 0.7409 0.034 Uiso 1 1 calc R . .
C223 C 0.6177(4) 0.37223(17) 0.4481(3) 0.0425(13) Uani 1 1 d . . .
F13 F 0.5675(4) 0.40032(13) 0.4014(2) 0.0884(13) Uani 1 1 d U . .
F14 F 0.5677(4) 0.33965(13) 0.4176(2) 0.1008(16) Uani 1 1 d U . .
F15 F 0.7038(3) 0.36954(18) 0.4355(2) 0.1121(18) Uani 1 1 d U . .
C224 C 0.8206(4) 0.38294(16) 0.7311(3) 0.0404(13) Uani 1 1 d . . .
F16 F 0.9002(2) 0.38131(10) 0.70484(19) 0.0530(8) Uani 1 1 d U . .
F17 F 0.8303(2) 0.35183(9) 0.78096(18) 0.0524(8) Uani 1 1 d U . .
F18 F 0.8319(2) 0.41567(9) 0.77631(19) 0.0526(8) Uani 1 1 d U . .
C225 C 0.4086(3) 0.34964(13) 0.6739(3) 0.0253(10) Uani 1 1 d . . .
C226 C 0.3550(3) 0.32495(13) 0.6115(3) 0.0264(10) Uani 1 1 d . . .
H226 H 0.3283 0.3362 0.5605 0.032 Uiso 1 1 calc R . .
C227 C 0.3395(3) 0.28470(14) 0.6215(3) 0.0308(11) Uani 1 1 d . . .
C228 C 0.3762(3) 0.26697(14) 0.6956(3) 0.0311(11) Uani 1 1 d . . .
H228 H 0.3661 0.2394 0.7028 0.037 Uiso 1 1 calc R . .
C229 C 0.4277(3) 0.29080(14) 0.7578(3) 0.0311(11) Uani 1 1 d . . .
C230 C 0.4445(3) 0.33089(14) 0.7472(3) 0.0291(10) Uani 1 1 d . . .
H230 H 0.4818 0.3462 0.7915 0.035 Uiso 1 1 calc R . .
C231 C 0.2820(4) 0.26045(15) 0.5508(3) 0.0426(13) Uani 1 1 d . . .
F19 F 0.1941(3) 0.27640(12) 0.5130(3) 0.0892(13) Uani 1 1 d U . .
F20 F 0.3278(3) 0.25851(13) 0.4971(2) 0.0864(13) Uani 1 1 d U . .
F21 F 0.2626(3) 0.22400(10) 0.5691(2) 0.0866(13) Uani 1 1 d U . .
C232 C 0.4712(4) 0.27282(16) 0.8384(3) 0.0448(13) Uani 1 1 d . . .
F22 F 0.4271(3) 0.23915(10) 0.8478(2) 0.0722(11) Uani 1 1 d U . .
F23 F 0.5678(3) 0.26305(14) 0.8522(2) 0.0877(13) Uani 1 1 d U . .
F24 F 0.4692(3) 0.29695(10) 0.89551(19) 0.0773(12) Uani 1 1 d U . .

loop_
_atom_site_aniso_label
_atom_site_aniso_U_11
_atom_site_aniso_U_22
_atom_site_aniso_U_33
_atom_site_aniso_U_23
_atom_site_aniso_U_13
_atom_site_aniso_U_12
Rh1 0.0256(2) 0.0257(2) 0.0293(2) -0.00217(16) 0.01024(15) 0.00179(16)
P1 0.0293(7) 0.0279(6) 0.0265(6) -0.0014(5) 0.0088(5) -0.0012(5)
P2 0.0309(7) 0.0283(6) 0.0315(7) -0.0019(5) 0.0097(6) 0.0051(5)
P3 0.0265(6) 0.0272(6) 0.0289(7) -0.0020(5) 0.0116(5) 0.0016(5)
O1 0.0231(17) 0.0259(18) 0.066(2) -0.0007(16) 0.0089(17) 0.0011(14)
C1 0.037(3) 0.045(3) 0.031(3) -0.008(2) 0.009(2) -0.004(2)
C2 0.052(3) 0.056(3) 0.045(3) -0.015(2) 0.017(2) -0.004(2)
C3 0.053(4) 0.076(3) 0.042(3) -0.017(2) 0.015(3) -0.007(3)
C4 0.050(4) 0.075(3) 0.036(2) -0.004(2) 0.016(2) -0.007(3)
C5 0.048(3) 0.058(3) 0.030(2) 0.001(2) 0.009(2) 0.000(2)
C102 0.052(3) 0.056(3) 0.045(3) -0.015(2) 0.017(2) -0.004(2)
C103 0.053(4) 0.076(3) 0.042(3) -0.017(2) 0.015(3) -0.007(3)
C104 0.050(4) 0.075(3) 0.036(2) -0.004(2) 0.016(2) -0.007(3)
C105 0.048(3) 0.058(3) 0.030(2) 0.001(2) 0.009(2) 0.000(2)
C6 0.036(3) 0.031(3) 0.036(3) 0.000(2) 0.011(2) 0.000(2)
C7 0.041(3) 0.036(3) 0.038(3) 0.005(2) 0.012(2) 0.001(2)
C8 0.071(4) 0.044(3) 0.049(4) 0.012(3) 0.019(3) -0.004(3)
C9 0.064(4) 0.043(3) 0.071(4) 0.016(3) 0.016(3) -0.013(3)
C10 0.045(3) 0.040(3) 0.058(4) 0.008(3) 0.015(3) -0.009(3)
C11 0.028(2) 0.028(3) 0.032(3) 0.001(2) 0.008(2) 0.001(2)
C12 0.033(2) 0.043(3) 0.045(3) -0.003(2) 0.010(2) -0.001(2)
C13 0.034(2) 0.046(3) 0.056(3) 0.002(3) 0.013(2) 0.002(3)
C14 0.039(3) 0.050(3) 0.052(3) 0.002(2) 0.020(2) 0.007(2)
C112 0.033(2) 0.043(3) 0.045(3) -0.003(2) 0.010(2) -0.001(2)
C113 0.034(2) 0.046(3) 0.056(3) 0.002(3) 0.013(2) 0.002(3)
C114 0.039(3) 0.050(3) 0.052(3) 0.002(2) 0.020(2) 0.007(2)
C15 0.034(3) 0.043(3) 0.033(3) 0.000(2) 0.015(2) 0.000(2)
C16 0.031(3) 0.034(3) 0.032(3) 0.000(2) 0.014(2) 0.004(2)
C17 0.038(3) 0.034(3) 0.043(3) -0.001(2) 0.007(2) 0.006(2)
C18 0.040(3) 0.042(3) 0.053(4) 0.004(3) 0.000(3) 0.009(3)
C19 0.040(3) 0.052(4) 0.043(3) -0.003(3) -0.004(3) 0.000(3)
C20 0.038(3) 0.037(3) 0.049(3) -0.006(2) 0.008(3) -0.003(2)
C21 0.025(2) 0.035(3) 0.041(3) 0.003(2) 0.014(2) 0.005(2)
C22 0.027(2) 0.029(3) 0.027(2) -0.0027(19) 0.010(2) 0.000(2)
C23 0.029(3) 0.033(3) 0.051(3) -0.001(2) 0.018(2) 0.002(2)
C24 0.044(3) 0.032(3) 0.064(4) 0.002(3) 0.026(3) 0.000(2)
C25 0.036(3) 0.040(3) 0.070(4) 0.001(3) 0.027(3) -0.009(2)
C26 0.029(3) 0.036(3) 0.065(4) 0.000(3) 0.018(3) 0.002(2)
C27 0.030(3) 0.027(3) 0.041(3) -0.003(2) 0.010(2) 0.002(2)
C28 0.034(2) 0.032(2) 0.041(4) -0.003(2) 0.012(3) 0.007(2)
C29 0.041(4) 0.031(4) 0.044(5) 0.002(3) 0.010(4) 0.006(4)
C30 0.044(4) 0.033(4) 0.044(5) 0.002(4) 0.006(5) 0.004(4)
C31 0.052(4) 0.033(4) 0.047(6) -0.006(4) 0.012(5) 0.001(4)
C32 0.060(4) 0.039(4) 0.047(5) -0.004(4) 0.012(5) 0.000(4)
C33 0.052(4) 0.039(4) 0.044(5) -0.002(4) 0.015(4) 0.004(4)
C128 0.034(2) 0.032(2) 0.041(4) -0.003(2) 0.012(3) 0.007(2)
C129 0.040(4) 0.030(4) 0.043(5) -0.003(4) 0.010(4) 0.005(4)
C130 0.046(4) 0.030(4) 0.043(5) -0.001(4) 0.012(4) 0.004(4)
C131 0.056(4) 0.035(4) 0.047(6) -0.002(4) 0.010(5) 0.001(4)
C132 0.064(5) 0.039(4) 0.051(5) -0.006(4) 0.012(5) 0.003(4)
C133 0.053(4) 0.039(4) 0.046(5) -0.008(4) 0.016(4) 0.004(4)
C34 0.034(2) 0.040(2) 0.037(2) -0.0016(19) 0.0145(19) 0.005(2)
C35 0.038(4) 0.043(4) 0.046(4) 0.005(4) 0.018(4) 0.004(4)
C36 0.051(5) 0.063(5) 0.052(4) 0.013(4) 0.021(4) 0.003(4)
C37 0.059(3) 0.074(3) 0.052(3) 0.006(2) 0.030(2) 0.010(2)
C38 0.051(4) 0.063(5) 0.051(4) -0.004(4) 0.022(4) 0.014(4)
C39 0.038(4) 0.045(4) 0.037(4) -0.007(4) 0.014(3) 0.009(4)
C134 0.034(2) 0.040(2) 0.037(2) -0.0016(19) 0.0145(19) 0.005(2)
C135 0.037(4) 0.045(5) 0.046(4) 0.003(4) 0.011(4) 0.002(4)
C136 0.047(5) 0.061(5) 0.050(4) 0.008(4) 0.017(4) 0.003(4)
C137 0.059(3) 0.074(3) 0.052(3) 0.006(2) 0.030(2) 0.010(2)
C138 0.053(4) 0.063(5) 0.049(4) -0.004(4) 0.023(4) 0.015(4)
C139 0.043(4) 0.050(5) 0.041(4) -0.004(4) 0.012(4) 0.012(4)
C40 0.029(3) 0.034(3) 0.033(3) -0.003(2) 0.014(2) -0.003(2)
C41 0.072(4) 0.030(3) 0.040(3) -0.005(2) 0.028(3) -0.004(3)
C42 0.101(5) 0.042(3) 0.048(4) -0.019(3) 0.035(4) -0.012(3)
C43 0.074(4) 0.066(4) 0.031(3) -0.009(3) 0.017(3) 0.002(3)
C44 0.068(4) 0.052(4) 0.035(3) 0.009(3) 0.015(3) 0.015(3)
C45 0.047(3) 0.037(3) 0.034(3) 0.000(2) 0.014(2) 0.006(2)
C46 0.024(2) 0.024(2) 0.040(3) -0.002(2) 0.014(2) -0.0032(19)
C47 0.036(3) 0.030(3) 0.049(3) 0.006(2) 0.023(3) 0.002(2)
C48 0.033(3) 0.039(3) 0.071(4) 0.012(3) 0.024(3) 0.007(2)
C49 0.032(3) 0.040(3) 0.066(4) 0.015(3) 0.008(3) 0.002(2)
C50 0.046(3) 0.039(3) 0.039(3) 0.004(2) 0.003(3) -0.002(3)
C51 0.039(3) 0.033(3) 0.039(3) -0.004(2) 0.014(2) 0.002(2)
B200 0.025(3) 0.026(3) 0.025(3) 0.002(2) 0.010(2) -0.003(2)
C201 0.036(3) 0.023(2) 0.024(2) -0.0048(19) 0.011(2) -0.003(2)
C202 0.034(3) 0.027(3) 0.030(3) -0.002(2) 0.010(2) -0.002(2)
C203 0.045(3) 0.025(3) 0.031(3) 0.003(2) 0.006(2) 0.002(2)
C204 0.047(3) 0.026(3) 0.031(3) 0.002(2) 0.000(2) 0.008(2)
C205 0.031(3) 0.031(3) 0.035(3) -0.004(2) 0.005(2) 0.002(2)
C206 0.037(3) 0.025(2) 0.029(3) 0.0015(19) 0.010(2) 0.003(2)
C207 0.068(4) 0.034(3) 0.046(4) 0.010(3) 0.013(3) 0.004(3)
F1 0.093(3) 0.067(3) 0.095(3) 0.036(2) 0.009(2) -0.030(2)
F2 0.283(7) 0.071(3) 0.094(3) 0.013(2) 0.114(4) -0.031(4)
F3 0.084(3) 0.095(3) 0.181(5) 0.100(3) 0.023(3) 0.011(3)
C208 0.036(3) 0.052(4) 0.056(4) 0.008(3) 0.003(3) 0.006(3)
F4 0.045(2) 0.066(2) 0.168(4) 0.016(3) 0.032(2) 0.0186(19)
F5 0.063(3) 0.118(4) 0.096(3) -0.029(3) 0.011(2) -0.037(2)
F6 0.037(2) 0.137(4) 0.108(3) 0.061(3) 0.027(2) 0.009(2)
C209 0.025(2) 0.026(2) 0.022(2) 0.0007(18) 0.0066(19) 0.0007(19)
C210 0.033(3) 0.032(3) 0.031(3) -0.002(2) 0.018(2) 0.000(2)
C211 0.034(3) 0.036(3) 0.039(3) -0.007(2) 0.015(2) -0.006(2)
C212 0.039(3) 0.039(3) 0.034(3) -0.014(2) 0.011(2) -0.003(2)
C213 0.040(3) 0.036(3) 0.030(3) -0.002(2) 0.018(2) 0.002(2)
C214 0.029(3) 0.032(3) 0.032(3) 0.000(2) 0.011(2) 0.001(2)
C215 0.060(4) 0.057(4) 0.070(5) -0.027(3) 0.034(4) -0.023(3)
F7 0.052(3) 0.064(4) 0.085(5) -0.007(3) 0.026(3) -0.021(3)
F8 0.104(5) 0.048(3) 0.081(5) 0.004(3) 0.024(4) -0.035(3)
F9 0.106(5) 0.058(4) 0.084(4) -0.044(3) 0.058(4) -0.045(4)
F107 0.098(8) 0.066(7) 0.141(9) -0.014(7) 0.034(7) -0.010(6)
F108 0.078(7) 0.072(7) 0.078(7) -0.025(6) 0.020(6) -0.055(6)
F109 0.068(7) 0.072(7) 0.037(7) -0.018(5) 0.040(6) -0.032(6)
C216 0.071(4) 0.049(4) 0.045(4) -0.008(3) 0.033(3) -0.008(3)
F10 0.092(5) 0.135(6) 0.102(6) 0.059(5) 0.078(5) 0.072(5)
F11 0.100(5) 0.087(5) 0.034(3) -0.002(3) 0.034(3) -0.015(4)
F12 0.106(5) 0.071(4) 0.050(4) -0.013(3) 0.056(4) -0.030(4)
F110 0.095(7) 0.119(8) 0.074(7) 0.048(6) 0.046(6) 0.033(6)
F111 0.052(5) 0.108(7) 0.051(5) -0.016(5) 0.039(4) -0.021(5)
F112 0.095(7) 0.090(6) 0.079(6) -0.031(5) 0.066(5) -0.020(6)
C217 0.030(3) 0.019(2) 0.030(3) -0.0008(18) 0.012(2) -0.0033(19)
C218 0.034(3) 0.026(2) 0.028(3) 0.0022(19) 0.012(2) 0.000(2)
C219 0.039(3) 0.025(2) 0.030(3) 0.0021(19) 0.015(2) 0.000(2)
C220 0.036(3) 0.030(3) 0.037(3) -0.001(2) 0.021(2) 0.003(2)
C221 0.030(3) 0.023(2) 0.038(3) 0.000(2) 0.013(2) 0.002(2)
C222 0.034(3) 0.028(2) 0.024(2) 0.0006(19) 0.012(2) 0.000(2)
C223 0.051(3) 0.051(3) 0.030(3) -0.001(3) 0.019(3) 0.002(3)
F13 0.138(4) 0.096(3) 0.035(2) 0.0156(19) 0.033(2) 0.044(3)
F14 0.179(5) 0.086(3) 0.046(2) -0.026(2) 0.047(3) -0.045(3)
F15 0.066(3) 0.239(5) 0.044(2) -0.012(3) 0.034(2) 0.022(3)
C224 0.032(3) 0.041(3) 0.052(3) -0.007(3) 0.019(3) 0.003(2)
F16 0.0283(16) 0.072(2) 0.059(2) -0.0105(16) 0.0149(15) 0.0032(15)
F17 0.0469(18) 0.057(2) 0.0457(18) 0.0101(15) 0.0036(15) 0.0116(15)
F18 0.0403(17) 0.0543(19) 0.058(2) -0.0229(16) 0.0074(15) -0.0021(15)
C225 0.020(2) 0.030(2) 0.028(2) 0.002(2) 0.0100(19) 0.002(2)
C226 0.025(2) 0.028(3) 0.027(2) 0.0007(19) 0.008(2) 0.0001(19)
C227 0.025(2) 0.032(3) 0.037(3) -0.001(2) 0.011(2) 0.000(2)
C228 0.024(2) 0.031(3) 0.041(3) 0.004(2) 0.013(2) 0.000(2)
C229 0.028(3) 0.034(3) 0.034(3) 0.007(2) 0.013(2) 0.003(2)
C230 0.026(2) 0.033(3) 0.029(3) 0.003(2) 0.009(2) 0.001(2)
C231 0.043(3) 0.032(3) 0.050(3) -0.008(2) 0.011(3) -0.008(2)
F19 0.064(2) 0.078(3) 0.091(3) -0.029(2) -0.024(2) 0.004(2)
F20 0.091(3) 0.112(3) 0.065(2) -0.047(2) 0.037(2) -0.035(2)
F21 0.129(4) 0.045(2) 0.067(2) -0.0058(18) 0.004(2) -0.039(2)
C232 0.055(4) 0.041(3) 0.042(3) 0.010(3) 0.020(3) 0.002(3)
F22 0.103(3) 0.056(2) 0.055(2) 0.0257(17) 0.021(2) -0.014(2)
F23 0.061(2) 0.132(4) 0.063(2) 0.050(2) 0.010(2) 0.030(2)
F24 0.141(4) 0.054(2) 0.0352(19) 0.0080(16) 0.025(2) 0.010(2)

loop_
_atom_type_symbol
_atom_type_description
_atom_type_scat_dispersion_real
_atom_type_scat_dispersion_imag
_atom_type_scat_source
C C 0.0033 0.0016 'International Tables Vol C Tables 4.2.6.8 and 6.1.1.4'
H H 0.0000 0.0000 'International Tables Vol C Tables 4.2.6.8 and 6.1.1.4'
B B 0.0013 0.0007 'International Tables Vol C Tables 4.2.6.8 and 6.1.1.4'
O O 0.0106 0.0060 'International Tables Vol C Tables 4.2.6.8 and 6.1.1.4'
F F 0.0171 0.0103 'International Tables Vol C Tables 4.2.6.8 and 6.1.1.4'
P P 0.1023 0.0942 'International Tables Vol C Tables 4.2.6.8 and 6.1.1.4'
Rh Rh -1.1178 0.9187 'International Tables Vol C Tables 4.2.6.8 and 6.1.1.4'

loop_
_geom_angle_atom_site_label_1
_geom_angle_atom_site_label_2
_geom_angle_atom_site_label_3
_geom_angle
O1 Rh1 P1 178.89(10)
O1 Rh1 P3 79.34(9)
P1 Rh1 P3 100.67(4)
O1 Rh1 P2 77.27(9)
P1 Rh1 P2 102.71(5)
P3 Rh1 P2 156.61(5)
C6 P1 C1 105.3(2)
C6 P1 C11 109.1(2)
C1 P1 C11 99.2(2)
C6 P1 Rh1 108.94(16)
C1 P1 Rh1 115.25(17)
C11 P1 Rh1 118.13(15)
C34 P2 C16 100.5(4)
C34 P2 C134 1.1(7)
C16 P2 C134 100.0(4)
C34 P2 C128 100.9(7)
C16 P2 C128 105.3(7)
C134 P2 C128 101.9(7)
C34 P2 C28 107.9(7)
C16 P2 C28 102.4(6)
C134 P2 C28 109.0(7)
C128 P2 C28 7.1(10)
C34 P2 Rh1 116.1(4)
C16 P2 Rh1 98.56(15)
C134 P2 Rh1 115.3(5)
C128 P2 Rh1 131.1(7)
C28 P2 Rh1 126.2(7)
C46 P3 C40 108.7(2)
C46 P3 C22 101.5(2)
C40 P3 C22 100.2(2)
C46 P3 Rh1 124.22(15)
C40 P3 Rh1 117.24(16)
C22 P3 Rh1 99.72(14)
C27 O1 C21 123.5(4)
C27 O1 Rh1 118.3(3)
C21 O1 Rh1 117.9(3)
C2 C1 C5 103.3(4)
C2 C1 P1 117.3(4)
C5 C1 P1 113.1(4)
C1 C2 C3 106.6(5)
C4 C3 C2 104.9(7)
C3 C4 C5 104.0(7)
C4 C5 C1 101.6(7)
C10 C6 C7 103.9(4)
C10 C6 P1 121.0(4)
C7 C6 P1 114.5(3)
C6 C7 C8 104.9(4)
C9 C8 C7 106.2(4)
C8 C9 C10 105.8(5)
C6 C10 C9 101.4(4)
C15 C11 C12 102.5(4)
C15 C11 P1 118.1(3)
C12 C11 P1 118.4(3)
C13 C12 C11 106.3(4)
C14 C13 C12 105.4(5)
C13 C14 C15 102.9(5)
C14 C15 C11 102.9(4)
C21 C16 C17 117.0(4)
C21 C16 P2 117.5(4)
C17 C16 P2 125.6(4)
C18 C17 C16 120.7(5)
C19 C18 C17 120.0(5)
C18 C19 C20 120.9(5)
C21 C20 C19 117.8(5)
C20 C21 C16 123.6(5)
C20 C21 O1 122.7(4)
C16 C21 O1 113.6(4)
C27 C22 C23 118.0(4)
C27 C22 P3 118.1(3)
C23 C22 P3 123.9(3)
C22 C23 C24 120.6(4)
C25 C24 C23 118.9(5)
C24 C25 C26 121.9(5)
C25 C26 C27 117.6(5)
C22 C27 C26 122.8(4)
C22 C27 O1 114.4(4)
C26 C27 O1 122.6(4)
C29 C28 C33 120.0
C29 C28 P2 119.0(7)
C33 C28 P2 120.5(7)
C28 C29 C30 120.0
C29 C30 C31 120.0
C32 C31 C30 120.0
C31 C32 C33 120.0
C32 C33 C28 120.0
C129 C128 C133 120.0
C129 C128 P2 118.8(8)
C133 C128 P2 120.4(8)
C130 C129 C128 120.0
C129 C130 C131 120.0
C132 C131 C130 120.0
C131 C132 C133 120.0
C132 C133 C128 120.0
C35 C34 C39 120.0
C35 C34 P2 118.6(7)
C39 C34 P2 121.2(7)
C34 C35 C36 120.0
C35 C36 C37 120.0
C38 C37 C36 120.0
C39 C38 C37 120.0
C38 C39 C34 120.0
C135 C134 C139 120.0
C135 C134 P2 119.4(8)
C139 C134 P2 120.5(8)
C134 C135 C136 120.0
C135 C136 C137 120.0
C136 C137 C138 120.0
C139 C138 C137 120.0
C138 C139 C134 120.0
C41 C40 C45 119.2(5)
C41 C40 P3 122.6(4)
C45 C40 P3 118.0(4)
C42 C41 C40 119.8(5)
C43 C42 C41 120.7(5)
C44 C43 C42 119.9(5)
C43 C44 C45 120.3(5)
C44 C45 C40 120.1(5)
C47 C46 C51 118.2(5)
C47 C46 P3 126.0(4)
C51 C46 P3 115.7(3)
C46 C47 C48 120.2(5)
C49 C48 C47 120.8(5)
C48 C49 C50 120.0(5)
C51 C50 C49 119.4(5)
C50 C51 C46 121.4(5)
C201 B200 C225 112.4(4)
C201 B200 C209 103.8(4)
C225 B200 C209 113.6(3)
C201 B200 C217 113.4(4)
C225 B200 C217 104.1(3)
C209 B200 C217 109.7(4)
C202 C201 C206 115.7(4)
C202 C201 B200 122.9(4)
C206 C201 B200 120.9(4)
C203 C202 C201 122.5(5)
C204 C203 C202 121.0(4)
C204 C203 C207 119.6(5)
C202 C203 C207 119.3(5)
C203 C204 C205 117.9(4)
C204 C205 C206 120.8(5)
C204 C205 C208 119.4(5)
C206 C205 C208 119.8(5)
C205 C206 C201 122.0(4)
F2 C207 F1 104.2(6)
F2 C207 F3 106.5(6)
F1 C207 F3 105.7(5)
F2 C207 C203 112.5(5)
F1 C207 C203 113.8(5)
F3 C207 C203 113.4(5)
F6 C208 F4 106.5(5)
F6 C208 F5 105.0(5)
F4 C208 F5 104.1(5)
F6 C208 C205 115.2(5)
F4 C208 C205 113.2(5)
F5 C208 C205 111.8(5)
C210 C209 C214 115.3(4)
C210 C209 B200 121.4(4)
C214 C209 B200 123.0(4)
C211 C210 C209 123.1(4)
C210 C211 C212 120.3(4)
C210 C211 C215 119.7(4)
C212 C211 C215 120.0(4)
C213 C212 C211 117.7(4)
C212 C213 C214 121.4(4)
C212 C213 C216 119.4(4)
C214 C213 C216 119.1(4)
C213 C214 C209 122.1(4)
F107 C215 F9 59.2(7)
F107 C215 F7 124.5(8)
F9 C215 F7 111.7(5)
F107 C215 F109 110.6(7)
F9 C215 F109 125.8(7)
F7 C215 F109 25.1(7)
F107 C215 F8 42.1(8)
F9 C215 F8 100.1(5)
F7 C215 F8 102.7(5)
F109 C215 F8 79.5(7)
F107 C215 F108 104.2(6)
F9 C215 F108 46.7(6)
F7 C215 F108 77.0(6)
F109 C215 F108 100.8(6)
F8 C215 F108 139.3(7)
F107 C215 C211 117.5(6)
F9 C215 C211 115.9(4)
F7 C215 C211 114.7(5)
F109 C215 C211 114.8(6)
F8 C215 C211 109.8(4)
F108 C215 C211 106.8(5)
F110 C216 F10 126.8(7)
F110 C216 F112 110.3(6)
F10 C216 F112 53.5(5)
F110 C216 F12 39.6(6)
F10 C216 F12 110.3(5)
F112 C216 F12 134.2(6)
F110 C216 F11 61.1(6)
F10 C216 F11 107.0(5)
F112 C216 F11 57.7(5)
F12 C216 F11 99.8(5)
F110 C216 F111 104.8(6)
F10 C216 F111 48.2(5)
F112 C216 F111 100.5(6)
F12 C216 F111 69.8(5)
F11 C216 F111 139.3(6)
F110 C216 C213 117.0(5)
F10 C216 C213 115.5(5)
F112 C216 C213 112.8(5)
F12 C216 C213 112.6(4)
F11 C216 C213 110.4(4)
F111 C216 C213 109.8(4)
C218 C217 C222 115.6(4)
C218 C217 B200 123.4(4)
C222 C217 B200 120.9(4)
C219 C218 C217 122.3(4)
C220 C219 C218 120.8(4)
C220 C219 C223 119.6(4)
C218 C219 C223 119.6(5)
C221 C220 C219 117.9(4)
C220 C221 C222 121.2(4)
C220 C221 C224 121.0(4)
C222 C221 C224 117.8(4)
C221 C222 C217 122.4(4)
F15 C223 F13 106.5(5)
F15 C223 F14 105.9(5)
F13 C223 F14 102.9(5)
F15 C223 C219 114.0(5)
F13 C223 C219 113.8(4)
F14 C223 C219 112.9(4)
F16 C224 F18 106.8(4)
F16 C224 F17 106.0(4)
F18 C224 F17 105.4(4)
F16 C224 C221 113.4(4)
F18 C224 C221 112.6(4)
F17 C224 C221 112.1(4)
C230 C225 C226 115.2(4)
C230 C225 B200 123.3(4)
C226 C225 B200 120.9(4)
C227 C226 C225 122.6(4)
C226 C227 C228 120.7(4)
C226 C227 C231 118.8(4)
C228 C227 C231 120.5(4)
C229 C228 C227 117.7(4)
C228 C229 C230 121.4(4)
C228 C229 C232 119.7(4)
C230 C229 C232 118.9(4)
C229 C230 C225 122.4(4)
F20 C231 F21 108.7(5)
F20 C231 F19 103.6(5)
F21 C231 F19 105.8(5)
F20 C231 C227 112.6(4)
F21 C231 C227 113.0(5)
F19 C231 C227 112.3(4)
F24 C232 F22 107.7(4)
F24 C232 F23 105.9(5)
F22 C232 F23 104.7(5)
F24 C232 C229 113.4(4)
F22 C232 C229 113.4(5)
F23 C232 C229 111.1(4)

loop_
_geom_bond_atom_site_label_1
_geom_bond_atom_site_label_2
_geom_bond_distance
Rh1 O1 2.189(3)
Rh1 P1 2.2375(13)
Rh1 P3 2.2678(12)
Rh1 P2 2.3247(12)
P1 C6 1.836(5)
P1 C1 1.839(5)
P1 C11 1.845(5)
P2 C34 1.826(4)
P2 C16 1.829(5)
P2 C134 1.832(4)
P2 C128 1.836(4)
P2 C28 1.839(4)
P3 C46 1.809(5)
P3 C40 1.827(5)
P3 C22 1.842(5)
O1 C27 1.410(5)
O1 C21 1.411(6)
C1 C2 1.527(7)
C1 C5 1.535(7)
C2 C3 1.548(9)
C3 C4 1.521(10)
C4 C5 1.531(8)
C103 C104 1.526(13)
C6 C10 1.536(7)
C6 C7 1.540(7)
C7 C8 1.549(7)
C8 C9 1.524(8)
C9 C10 1.537(8)
C11 C15 1.543(6)
C11 C12 1.558(7)
C12 C13 1.550(8)
C13 C14 1.512(9)
C14 C15 1.527(7)
C16 C21 1.391(7)
C16 C17 1.397(7)
C17 C18 1.392(7)
C18 C19 1.383(8)
C19 C20 1.384(7)
C20 C21 1.379(7)
C22 C27 1.376(6)
C22 C23 1.388(6)
C23 C24 1.396(7)
C24 C25 1.375(7)
C25 C26 1.376(7)
C26 C27 1.385(7)
C28 C29 1.3900
C28 C33 1.3900
C29 C30 1.3900
C30 C31 1.3900
C31 C32 1.3900
C32 C33 1.3900
C128 C129 1.3900
C128 C133 1.3900
C129 C130 1.3900
C130 C131 1.3900
C131 C132 1.3900
C132 C133 1.3900
C34 C35 1.3900
C34 C39 1.3900
C35 C36 1.3900
C36 C37 1.3900
C37 C38 1.3900
C38 C39 1.3900
C134 C135 1.3900
C134 C139 1.3900
C135 C136 1.3900
C136 C137 1.3900
C137 C138 1.3900
C138 C139 1.3900
C40 C41 1.385(7)
C40 C45 1.387(7)
C41 C42 1.379(8)
C42 C43 1.371(8)
C43 C44 1.364(8)
C44 C45 1.383(7)
C46 C47 1.381(6)
C46 C51 1.393(7)
C47 C48 1.389(7)
C48 C49 1.357(8)
C49 C50 1.387(8)
C50 C51 1.370(7)
B200 C201 1.633(7)
B200 C225 1.640(7)
B200 C209 1.642(7)
B200 C217 1.657(6)
C201 C202 1.389(6)
C201 C206 1.400(6)
C202 C203 1.380(7)
C203 C204 1.380(7)
C203 C207 1.506(7)
C204 C205 1.382(7)
C205 C206 1.389(7)
C205 C208 1.494(7)
C207 F2 1.289(7)
C207 F1 1.302(7)
C207 F3 1.305(7)
C208 F6 1.302(7)
C208 F4 1.333(7)
C208 F5 1.337(7)
C209 C210 1.391(6)
C209 C214 1.397(6)
C210 C211 1.384(6)
C211 C212 1.390(6)
C211 C215 1.488(7)
C212 C213 1.380(7)
C213 C214 1.384(6)
C213 C216 1.506(7)
C215 F107 1.276(7)
C215 F9 1.302(5)
C215 F7 1.305(6)
C215 F109 1.314(7)
C215 F8 1.403(6)
C215 F108 1.409(7)
C216 F110 1.265(6)
C216 F10 1.267(6)
C216 F112 1.324(6)
C216 F12 1.330(6)
C216 F11 1.365(6)
C216 F111 1.374(6)
C217 C218 1.394(6)
C217 C222 1.394(6)
C218 C219 1.392(6)
C219 C220 1.380(7)
C219 C223 1.486(7)
C220 C221 1.379(6)
C221 C222 1.382(6)
C221 C224 1.496(7)
C223 F15 1.296(6)
C223 F13 1.308(6)
C223 F14 1.320(6)
C224 F16 1.338(5)
C224 F18 1.343(6)
C224 F17 1.351(6)
C225 C230 1.397(6)
C225 C226 1.403(6)
C226 C227 1.387(6)
C227 C228 1.394(7)
C227 C231 1.507(7)
C228 C229 1.376(7)
C229 C230 1.388(6)
C229 C232 1.504(7)
C231 F20 1.311(6)
C231 F21 1.315(6)
C231 F19 1.318(6)
C232 F24 1.309(6)
C232 F22 1.323(6)
C232 F23 1.337(6)
